data_4335663
loop_
_publ_author_name
'Nian-Tzu Suen'
'Svilen Bobev'

_publ_section_title
;
 New Polar Intermetallic Phases RE2Zn5Tt (RE = La-Nd; Tt = Sn and Pb):
 Synthesis, Structure, Chemical Bonding, and Magnetic Properties
;
_journal_name_full 'Inorganic Chemistry'
_journal_page_first 9102
_journal_page_last 9110
_journal_paper_doi 10.1021/ic401339v
_journal_volume 52
_journal_year 2013
_chemical_formula_moiety Ce2Zn5Sn
_chemical_formula_sum 'Ce2 Sn Zn5'
_chemical_formula_weight 725.78
_chemical_name_systematic
; 
 ? 
;
_space_group_IT_number 63
_symmetry_cell_setting orthorhombic
_symmetry_space_group_name_Hall '-C 2c 2'
_symmetry_space_group_name_H-M 'C m c m'
_atom_sites_solution_primary direct
_atom_sites_solution_secondary difmap
_audit_creation_method SHELXL-97
_cell_angle_alpha 90.00
_cell_angle_beta 90.00
_cell_angle_gamma 90.00
_cell_formula_units_Z 4
_cell_length_a 4.5047(14)
_cell_length_b 16.638(5)
_cell_length_c 9.104(3)
_cell_measurement_reflns_used 1496
_cell_measurement_temperature 200(2)
_cell_measurement_theta_max 30.80
_cell_measurement_theta_min 2.45
_cell_volume 682.3(4)
_computing_cell_refinement 'Bruker SAINT'
_computing_data_collection 'Bruker APEX2'
_computing_data_reduction 'Bruker SAINT'
_computing_molecular_graphics 'Bruker SHELXTL'
_computing_publication_material 'Bruker SHELXTL'
_computing_structure_refinement 'SHELXL-97 (Sheldrick, 2008)'
_computing_structure_solution 'SHELXS-97 (Sheldrick, 2008)'
_diffrn_ambient_temperature 200(2)
_diffrn_measured_fraction_theta_full 1.000
_diffrn_measured_fraction_theta_max 1.000
_diffrn_measurement_device_type 'Bruker APEX-II CCD'
_diffrn_measurement_method '\f and \w scans'
_diffrn_radiation_monochromator graphite
_diffrn_radiation_source 'fine-focus sealed tube'
_diffrn_radiation_type MoK\a
_diffrn_radiation_wavelength 0.71073
_diffrn_reflns_av_R_equivalents 0.0314
_diffrn_reflns_av_sigmaI/netI 0.0179
_diffrn_reflns_limit_h_max 5
_diffrn_reflns_limit_h_min -5
_diffrn_reflns_limit_k_max 20
_diffrn_reflns_limit_k_min -20
_diffrn_reflns_limit_l_max 11
_diffrn_reflns_limit_l_min -11
_diffrn_reflns_number 3495
_diffrn_reflns_theta_full 25.00
_diffrn_reflns_theta_max 26.36
_diffrn_reflns_theta_min 2.45
_exptl_absorpt_coefficient_mu 33.774
_exptl_absorpt_correction_T_max 0.4306
_exptl_absorpt_correction_T_min 0.3452
_exptl_absorpt_correction_type multi-scan
_exptl_crystal_colour silver
_exptl_crystal_density_diffrn 7.065
_exptl_crystal_description irregular
_exptl_crystal_F_000 1264
_exptl_crystal_size_max 0.04
_exptl_crystal_size_mid 0.03
_exptl_crystal_size_min 0.03
_refine_diff_density_max 0.675
_refine_diff_density_min -0.941
_refine_diff_density_rms 0.186
_refine_ls_extinction_coef 0.00061(4)
_refine_ls_extinction_expression Fc^*^=kFc[1+0.001xFc^2^\l^3^/sin(2\q)]^-1/4^
_refine_ls_extinction_method SHELXL
_refine_ls_goodness_of_fit_ref 1.160
_refine_ls_matrix_type full
_refine_ls_number_parameters 30
_refine_ls_number_reflns 426
_refine_ls_number_restraints 0
_refine_ls_restrained_S_all 1.147
_refine_ls_R_factor_all 0.0171
_refine_ls_R_factor_gt 0.0153
_refine_ls_shift/su_max 0.001
_refine_ls_shift/su_mean 0.000
_refine_ls_structure_factor_coef Fsqd
_refine_ls_weighting_details 'calc w=1/[\s^2^(Fo^2^)+(0.0107P)^2^+0.8081P] where P=(Fo^2^+2Fc^2^)/3'
_refine_ls_weighting_scheme calc
_refine_ls_wR_factor_gt 0.0300
_refine_ls_wR_factor_ref 0.0305
_reflns_number_gt 401
_reflns_number_total 426
_reflns_threshold_expression >2sigma(I)
_cod_data_source_file ic401339v_si_002_2.cif
_cod_data_source_block II
_cod_database_code 4335663

loop_
_symmetry_equiv_pos_as_xyz
'x, y, z'
'-x, -y, z+1/2'
'-x, y, -z+1/2'
'x, -y, -z'
'x+1/2, y+1/2, z'
'-x+1/2, -y+1/2, z+1/2'
'-x+1/2, y+1/2, -z+1/2'
'x+1/2, -y+1/2, -z'
'-x, -y, -z'
'x, y, -z-1/2'
'x, -y, z-1/2'
'-x, y, z'
'-x+1/2, -y+1/2, -z'
'x+1/2, y+1/2, -z-1/2'
'x+1/2, -y+1/2, z-1/2'
'-x+1/2, y+1/2, z'

loop_
_atom_site_label
_atom_site_type_symbol
_atom_site_fract_x
_atom_site_fract_y
_atom_site_fract_z
_atom_site_U_iso_or_equiv
_atom_site_adp_type
_atom_site_occupancy
_atom_site_symmetry_multiplicity
_atom_site_calc_flag
_atom_site_refinement_flags
Ce1 Ce 0.0000 0.79454(3) 0.2500 0.00490(13) Uani 1 4 d S
Ce2 Ce 0.0000 0.0000 0.0000 0.00669(13) Uani 1 4 d S
Sn1 Sn 0.0000 0.44396(3) 0.2500 0.00546(15) Uani 1 4 d S
Zn1 Zn 0.0000 0.18546(4) 0.10810(7) 0.00700(18) Uani 1 2 d S
Zn2 Zn 0.0000 0.34409(4) 0.01622(7) 0.00801(17) Uani 1 2 d S
Zn3 Zn 0.0000 0.60342(6) 0.2500 0.0132(2) Uani 1 4 d S

loop_
_atom_site_aniso_label
_atom_site_aniso_U_11
_atom_site_aniso_U_22
_atom_site_aniso_U_33
_atom_site_aniso_U_23
_atom_site_aniso_U_13
_atom_site_aniso_U_12
Ce1 0.0027(2) 0.0055(2) 0.0065(2) 0.000 0.000 0.000
Ce2 0.0049(3) 0.0075(2) 0.0076(3) 0.00291(17) 0.000 0.000
Sn1 0.0051(3) 0.0054(3) 0.0059(3) 0.000 0.000 0.000
Zn1 0.0035(4) 0.0094(3) 0.0081(4) -0.0032(3) 0.000 0.000
Zn2 0.0074(4) 0.0101(4) 0.0065(3) -0.0011(3) 0.000 0.000
Zn3 0.0252(6) 0.0065(5) 0.0078(5) 0.000 0.000 0.000

loop_
_atom_type_symbol
_atom_type_description
_atom_type_scat_dispersion_real
_atom_type_scat_dispersion_imag
_atom_type_scat_source
Zn Zn 0.2839 1.4301 'International Tables Vol C Tables 4.2.6.8 and 6.1.1.4'
Sn Sn -0.6537 1.4246 'International Tables Vol C Tables 4.2.6.8 and 6.1.1.4'
Ce Ce -0.2486 2.6331 'International Tables Vol C Tables 4.2.6.8 and 6.1.1.4'

loop_
_geom_angle_atom_site_label_1
_geom_angle_atom_site_label_2
_geom_angle_atom_site_label_3
_geom_angle
_geom_angle_site_symmetry_1
_geom_angle_site_symmetry_3
Zn1 Ce1 Zn1 48.13(3) 5_455 14_456
Zn1 Ce1 Zn1 110.09(3) 5_455 14_556
Zn1 Ce1 Zn1 90.63(3) 14_456 14_556
Zn1 Ce1 Zn1 90.63(3) 5_455 5
Zn1 Ce1 Zn1 110.09(3) 14_456 5
Zn1 Ce1 Zn1 48.13(3) 14_556 5
Zn1 Ce1 Zn3 55.047(16) 5_455 .
Zn1 Ce1 Zn3 55.047(16) 14_456 .
Zn1 Ce1 Zn3 55.047(16) 14_556 .
Zn1 Ce1 Zn3 55.047(16) 5 .
Zn1 Ce1 Zn2 156.54(2) 5_455 14_556
Zn1 Ce1 Zn2 112.09(2) 14_456 14_556
Zn1 Ce1 Zn2 51.48(2) 14_556 14_556
Zn1 Ce1 Zn2 85.33(2) 5 14_556
Zn3 Ce1 Zn2 104.896(15) . 14_556
Zn1 Ce1 Zn2 51.48(2) 5_455 5_455
Zn1 Ce1 Zn2 85.33(2) 14_456 5_455
Zn1 Ce1 Zn2 156.54(2) 14_556 5_455
Zn1 Ce1 Zn2 112.09(2) 5 5_455
Zn3 Ce1 Zn2 104.896(15) . 5_455
Zn2 Ce1 Zn2 150.21(3) 14_556 5_455
Zn1 Ce1 Zn2 85.33(2) 5_455 14_456
Zn1 Ce1 Zn2 51.48(2) 14_456 14_456
Zn1 Ce1 Zn2 112.09(2) 14_556 14_456
Zn1 Ce1 Zn2 156.54(2) 5 14_456
Zn3 Ce1 Zn2 104.896(15) . 14_456
Zn2 Ce1 Zn2 89.24(3) 14_556 14_456
Zn2 Ce1 Zn2 83.17(3) 5_455 14_456
Zn1 Ce1 Zn2 112.09(2) 5_455 5
Zn1 Ce1 Zn2 156.54(2) 14_456 5
Zn1 Ce1 Zn2 85.33(2) 14_556 5
Zn1 Ce1 Zn2 51.48(2) 5 5
Zn3 Ce1 Zn2 104.896(15) . 5
Zn2 Ce1 Zn2 83.17(3) 14_556 5
Zn2 Ce1 Zn2 89.24(3) 5_455 5
Zn2 Ce1 Zn2 150.21(3) 14_456 5
Zn1 Ce1 Zn1 117.635(16) 5_455 2_565
Zn1 Ce1 Zn1 69.665(19) 14_456 2_565
Zn1 Ce1 Zn1 69.665(19) 14_556 2_565
Zn1 Ce1 Zn1 117.635(16) 5 2_565
Zn3 Ce1 Zn1 95.827(15) . 2_565
Zn2 Ce1 Zn1 46.655(15) 14_556 2_565
Zn2 Ce1 Zn1 129.360(18) 5_455 2_565
Zn2 Ce1 Zn1 46.655(15) 14_456 2_565
Zn2 Ce1 Zn1 129.360(18) 5 2_565
Zn1 Ce1 Zn1 69.665(19) 5_455 9_565
Zn1 Ce1 Zn1 117.635(16) 14_456 9_565
Zn1 Ce1 Zn1 117.635(16) 14_556 9_565
Zn1 Ce1 Zn1 69.665(19) 5 9_565
Zn3 Ce1 Zn1 95.827(15) . 9_565
Zn2 Ce1 Zn1 129.360(18) 14_556 9_565
Zn2 Ce1 Zn1 46.655(15) 5_455 9_565
Zn2 Ce1 Zn1 129.360(18) 14_456 9_565
Zn2 Ce1 Zn1 46.655(15) 5 9_565
Zn1 Ce1 Zn1 168.35(3) 2_565 9_565
Zn1 Ce1 Zn2 46.343(15) 5_455 9_565
Zn1 Ce1 Zn2 84.29(2) 14_456 9_565
Zn1 Ce1 Zn2 84.29(2) 14_556 9_565
Zn1 Ce1 Zn2 46.343(15) 5 9_565
Zn3 Ce1 Zn2 46.417(18) . 9_565
Zn2 Ce1 Zn2 131.148(14) 14_556 9_565
Zn2 Ce1 Zn2 72.33(2) 5_455 9_565
Zn2 Ce1 Zn2 131.148(14) 14_456 9_565
Zn2 Ce1 Zn2 72.33(2) 5 9_565
Zn1 Ce1 Zn2 142.24(2) 2_565 9_565
Zn1 Ce1 Zn2 49.41(2) 9_565 9_565
Zn1 Ce2 Zn1 180.0 9 .
Zn1 Ce2 Sn1 93.382(17) 9 13_455
Zn1 Ce2 Sn1 86.618(17) . 13_455
Zn1 Ce2 Sn1 86.618(17) 9 5_545
Zn1 Ce2 Sn1 93.382(17) . 5_545
Sn1 Ce2 Sn1 180.000(18) 13_455 5_545
Zn1 Ce2 Sn1 93.382(17) 9 13
Zn1 Ce2 Sn1 86.618(17) . 13
Sn1 Ce2 Sn1 84.97(2) 13_455 13
Sn1 Ce2 Sn1 95.03(2) 5_545 13
Zn1 Ce2 Sn1 86.618(17) 9 5_445
Zn1 Ce2 Sn1 93.382(17) . 5_445
Sn1 Ce2 Sn1 95.03(2) 13_455 5_445
Sn1 Ce2 Sn1 84.97(2) 5_545 5_445
Sn1 Ce2 Sn1 180.000(18) 13 5_445
Zn1 Ce2 Zn2 134.885(16) 9 13
Zn1 Ce2 Zn2 45.115(16) . 13
Sn1 Ce2 Zn2 101.66(2) 13_455 13
Sn1 Ce2 Zn2 78.34(2) 5_545 13
Sn1 Ce2 Zn2 46.954(16) 13 13
Sn1 Ce2 Zn2 133.046(16) 5_445 13
Zn1 Ce2 Zn2 45.115(16) 9 5_445
Zn1 Ce2 Zn2 134.885(16) . 5_445
Sn1 Ce2 Zn2 78.34(2) 13_455 5_445
Sn1 Ce2 Zn2 101.66(2) 5_545 5_445
Sn1 Ce2 Zn2 133.046(16) 13 5_445
Sn1 Ce2 Zn2 46.954(16) 5_445 5_445
Zn2 Ce2 Zn2 180.000(15) 13 5_445
Zn1 Ce2 Zn2 134.885(16) 9 13_455
Zn1 Ce2 Zn2 45.115(16) . 13_455
Sn1 Ce2 Zn2 46.954(16) 13_455 13_455
Sn1 Ce2 Zn2 133.046(16) 5_545 13_455
Sn1 Ce2 Zn2 101.66(2) 13 13_455
Sn1 Ce2 Zn2 78.34(2) 5_445 13_455
Zn2 Ce2 Zn2 81.84(3) 13 13_455
Zn2 Ce2 Zn2 98.16(3) 5_445 13_455
Zn1 Ce2 Zn2 45.115(16) 9 5_545
Zn1 Ce2 Zn2 134.885(16) . 5_545
Sn1 Ce2 Zn2 133.046(16) 13_455 5_545
Sn1 Ce2 Zn2 46.954(16) 5_545 5_545
Sn1 Ce2 Zn2 78.34(2) 13 5_545
Sn1 Ce2 Zn2 101.66(2) 5_445 5_545
Zn2 Ce2 Zn2 98.16(3) 13 5_545
Zn2 Ce2 Zn2 81.84(3) 5_445 5_545
Zn2 Ce2 Zn2 180.000(15) 13_455 5_545
Zn1 Ce2 Zn3 50.116(17) 9 13_455
Zn1 Ce2 Zn3 129.884(17) . 13_455
Sn1 Ce2 Zn3 44.49(2) 13_455 13_455
Sn1 Ce2 Zn3 135.51(2) 5_545 13_455
Sn1 Ce2 Zn3 97.10(2) 13 13_455
Sn1 Ce2 Zn3 82.90(2) 5_445 13_455
Zn2 Ce2 Zn3 137.399(18) 13 13_455
Zn2 Ce2 Zn3 42.601(18) 5_445 13_455
Zn2 Ce2 Zn3 85.66(2) 13_455 13_455
Zn2 Ce2 Zn3 94.34(2) 5_545 13_455
Zn1 Ce2 Zn3 129.884(17) 9 5_545
Zn1 Ce2 Zn3 50.116(17) . 5_545
Sn1 Ce2 Zn3 135.51(2) 13_455 5_545
Sn1 Ce2 Zn3 44.49(2) 5_545 5_545
Sn1 Ce2 Zn3 82.90(2) 13 5_545
Sn1 Ce2 Zn3 97.10(2) 5_445 5_545
Zn2 Ce2 Zn3 42.601(18) 13 5_545
Zn2 Ce2 Zn3 137.399(18) 5_445 5_545
Zn2 Ce2 Zn3 94.34(2) 13_455 5_545
Zn2 Ce2 Zn3 85.66(2) 5_545 5_545
Zn3 Ce2 Zn3 180.00(3) 13_455 5_545
Zn3 Sn1 Zn2 127.98(2) . 10_556
Zn3 Sn1 Zn2 127.98(2) . .
Zn2 Sn1 Zn2 104.03(4) 10_556 .
Zn3 Sn1 Ce2 73.766(11) . 6
Zn2 Sn1 Ce2 68.54(2) 10_556 6
Zn2 Sn1 Ce2 135.230(15) . 6
Zn3 Sn1 Ce2 73.766(11) . 5_455
Zn2 Sn1 Ce2 135.230(15) 10_556 5_455
Zn2 Sn1 Ce2 68.54(2) . 5_455
Ce2 Sn1 Ce2 147.53(2) 6 5_455
Zn3 Sn1 Ce2 73.766(11) . 6_455
Zn2 Sn1 Ce2 68.54(2) 10_556 6_455
Zn2 Sn1 Ce2 135.230(15) . 6_455
Ce2 Sn1 Ce2 84.97(2) 6 6_455
Ce2 Sn1 Ce2 86.07(2) 5_455 6_455
Zn3 Sn1 Ce2 73.766(11) . 5
Zn2 Sn1 Ce2 135.230(14) 10_556 5
Zn2 Sn1 Ce2 68.54(2) . 5
Ce2 Sn1 Ce2 86.07(2) 6 5
Ce2 Sn1 Ce2 84.97(2) 5_455 5
Ce2 Sn1 Ce2 147.53(2) 6_455 5
Zn3 Sn1 Ce1 137.823(15) . 5_445
Zn2 Sn1 Ce1 62.866(18) 10_556 5_445
Zn2 Sn1 Ce1 62.866(18) . 5_445
Ce2 Sn1 Ce1 131.349(14) 6 5_445
Ce2 Sn1 Ce1 75.742(18) 5_455 5_445
Ce2 Sn1 Ce1 75.742(17) 6_455 5_445
Ce2 Sn1 Ce1 131.349(14) 5 5_445
Zn3 Sn1 Ce1 137.823(15) . 5_545
Zn2 Sn1 Ce1 62.866(18) 10_556 5_545
Zn2 Sn1 Ce1 62.866(18) . 5_545
Ce2 Sn1 Ce1 75.742(18) 6 5_545
Ce2 Sn1 Ce1 131.349(14) 5_455 5_545
Ce2 Sn1 Ce1 131.349(14) 6_455 5_545
Ce2 Sn1 Ce1 75.742(18) 5 5_545
Ce1 Sn1 Ce1 84.36(3) 5_445 5_545
Zn2 Zn1 Zn2 122.57(4) 13_455 13
Zn2 Zn1 Zn1 116.15(2) 13_455 10_556
Zn2 Zn1 Zn1 116.15(2) 13 10_556
Zn2 Zn1 Zn2 92.83(2) 13_455 .
Zn2 Zn1 Zn2 92.83(2) 13 .
Zn1 Zn1 Zn2 107.59(2) 10_556 .
Zn2 Zn1 Zn3 141.11(4) 13_455 5_545
Zn2 Zn1 Zn3 55.36(2) 13 5_545
Zn1 Zn1 Zn3 63.872(15) 10_556 5_545
Zn2 Zn1 Zn3 125.21(2) . 5_545
Zn2 Zn1 Zn3 55.36(2) 13_455 5_445
Zn2 Zn1 Zn3 141.11(4) 13 5_445
Zn1 Zn1 Zn3 63.872(15) 10_556 5_445
Zn2 Zn1 Zn3 125.21(2) . 5_445
Zn3 Zn1 Zn3 100.32(4) 5_545 5_445
Zn2 Zn1 Ce1 155.91(3) 13_455 5_545
Zn2 Zn1 Ce1 70.48(2) 13 5_545
Zn1 Zn1 Ce1 65.935(14) 10_556 5_545
Zn2 Zn1 Ce1 64.98(2) . 5_545
Zn3 Zn1 Ce1 62.68(3) 5_545 5_545
Zn3 Zn1 Ce1 129.27(3) 5_445 5_545
Zn2 Zn1 Ce1 70.48(2) 13_455 5_445
Zn2 Zn1 Ce1 155.91(3) 13 5_445
Zn1 Zn1 Ce1 65.935(14) 10_556 5_445
Zn2 Zn1 Ce1 64.98(2) . 5_445
Zn3 Zn1 Ce1 129.27(3) 5_545 5_445
Zn3 Zn1 Ce1 62.68(3) 5_445 5_445
Ce1 Zn1 Ce1 90.63(3) 5_545 5_445
Zn2 Zn1 Ce2 71.56(2) 13_455 .
Zn2 Zn1 Ce2 71.56(2) 13 .
Zn1 Zn1 Ce2 107.689(14) 10_556 .
Zn2 Zn1 Ce2 144.73(3) . .
Zn3 Zn1 Ce2 71.97(3) 5_545 .
Zn3 Zn1 Ce2 71.97(3) 5_445 .
Ce1 Zn1 Ce2 132.046(16) 5_545 .
Ce1 Zn1 Ce2 132.046(16) 5_445 .
Zn2 Zn1 Ce1 65.23(2) 13_455 9_565
Zn2 Zn1 Ce1 65.23(2) 13 9_565
Zn1 Zn1 Ce1 174.174(15) 10_556 9_565
Zn2 Zn1 Ce1 66.59(2) . 9_565
Zn3 Zn1 Ce1 119.034(17) 5_545 9_565
Zn3 Zn1 Ce1 119.034(17) 5_445 9_565
Ce1 Zn1 Ce1 110.335(19) 5_545 9_565
Ce1 Zn1 Ce1 110.335(19) 5_445 9_565
Ce2 Zn1 Ce1 78.137(19) . 9_565
Zn1 Zn2 Zn1 122.57(4) 13_455 13
Zn1 Zn2 Zn3 69.53(2) 13_455 9_565
Zn1 Zn2 Zn3 69.53(2) 13 9_565
Zn1 Zn2 Sn1 117.72(2) 13_455 .
Zn1 Zn2 Sn1 117.72(2) 13 .
Zn3 Zn2 Sn1 122.20(4) 9_565 .
Zn1 Zn2 Zn1 87.17(2) 13_455 .
Zn1 Zn2 Zn1 87.17(2) 13 .
Zn3 Zn2 Zn1 127.40(4) 9_565 .
Sn1 Zn2 Zn1 110.40(3) . .
Zn1 Zn2 Ce1 149.24(3) 13_455 5_545
Zn1 Zn2 Ce1 68.11(3) 13 5_545
Zn3 Zn2 Ce1 135.362(15) 9_565 5_545
Sn1 Zn2 Ce1 68.60(2) . 5_545
Zn1 Zn2 Ce1 63.541(17) . 5_545
Zn1 Zn2 Ce1 68.11(3) 13_455 5_445
Zn1 Zn2 Ce1 149.24(3) 13 5_445
Zn3 Zn2 Ce1 135.362(15) 9_565 5_445
Sn1 Zn2 Ce1 68.60(2) . 5_445
Zn1 Zn2 Ce1 63.541(17) . 5_445
Ce1 Zn2 Ce1 89.24(3) 5_545 5_445
Zn1 Zn2 Ce1 63.18(2) 13_455 9_565
Zn1 Zn2 Ce1 63.18(2) 13 9_565
Zn3 Zn2 Ce1 63.40(3) 9_565 9_565
Sn1 Zn2 Ce1 174.40(3) . 9_565
Zn1 Zn2 Ce1 64.00(3) . 9_565
Ce1 Zn2 Ce1 107.67(2) 5_545 9_565
Ce1 Zn2 Ce1 107.67(2) 5_445 9_565
Zn1 Zn2 Ce2 134.42(3) 13_455 5
Zn1 Zn2 Ce2 63.32(2) 13 5
Zn3 Zn2 Ce2 72.77(2) 9_565 5
Sn1 Zn2 Ce2 64.505(19) . 5
Zn1 Zn2 Ce2 137.064(16) . 5
Ce1 Zn2 Ce2 76.250(19) 5_545 5
Ce1 Zn2 Ce2 133.04(2) 5_445 5
Ce1 Zn2 Ce2 119.27(2) 9_565 5
Zn1 Zn2 Ce2 63.32(2) 13_455 5_455
Zn1 Zn2 Ce2 134.42(3) 13 5_455
Zn3 Zn2 Ce2 72.77(2) 9_565 5_455
Sn1 Zn2 Ce2 64.505(19) . 5_455
Zn1 Zn2 Ce2 137.064(16) . 5_455
Ce1 Zn2 Ce2 133.04(2) 5_545 5_455
Ce1 Zn2 Ce2 76.250(19) 5_445 5_455
Ce1 Zn2 Ce2 119.27(2) 9_565 5_455
Ce2 Zn2 Ce2 81.84(3) 5 5_455
Zn2 Zn3 Zn2 140.37(5) 2_565 9_565
Zn2 Zn3 Sn1 109.82(3) 2_565 .
Zn2 Zn3 Sn1 109.82(3) 9_565 .
Zn2 Zn3 Zn1 55.107(18) 2_565 14_556
Zn2 Zn3 Zn1 104.87(3) 9_565 14_556
Sn1 Zn3 Zn1 117.73(2) . 14_556
Zn2 Zn3 Zn1 104.87(3) 2_565 5
Zn2 Zn3 Zn1 55.107(18) 9_565 5
Sn1 Zn3 Zn1 117.73(2) . 5
Zn1 Zn3 Zn1 52.26(3) 14_556 5
Zn2 Zn3 Zn1 104.87(3) 2_565 5_455
Zn2 Zn3 Zn1 55.107(18) 9_565 5_455
Sn1 Zn3 Zn1 117.73(2) . 5_455
Zn1 Zn3 Zn1 124.54(5) 14_556 5_455
Zn1 Zn3 Zn1 100.32(4) 5 5_455
Zn2 Zn3 Zn1 55.107(18) 2_565 14_456
Zn2 Zn3 Zn1 104.87(3) 9_565 14_456
Sn1 Zn3 Zn1 117.73(2) . 14_456
Zn1 Zn3 Zn1 100.32(4) 14_556 14_456
Zn1 Zn3 Zn1 124.54(5) 5 14_456
Zn1 Zn3 Zn1 52.26(3) 5_455 14_456
Zn2 Zn3 Ce1 70.18(3) 2_565 .
Zn2 Zn3 Ce1 70.18(3) 9_565 .
Sn1 Zn3 Ce1 180.0 . .
Zn1 Zn3 Ce1 62.27(2) 14_556 .
Zn1 Zn3 Ce1 62.27(2) 5 .
Zn1 Zn3 Ce1 62.27(2) 5_455 .
Zn1 Zn3 Ce1 62.27(2) 14_456 .
Zn2 Zn3 Ce2 138.547(14) 2_565 5_455
Zn2 Zn3 Ce2 64.63(2) 9_565 5_455
Sn1 Zn3 Ce2 61.746(16) . 5_455
Zn1 Zn3 Ce2 166.346(11) 14_556 5_455
Zn1 Zn3 Ce2 114.85(2) 5 5_455
Zn1 Zn3 Ce2 57.91(2) 5_455 5_455
Zn1 Zn3 Ce2 91.16(2) 14_456 5_455
Ce1 Zn3 Ce2 118.254(16) . 5_455
Zn2 Zn3 Ce2 64.63(2) 2_565 6
Zn2 Zn3 Ce2 138.547(14) 9_565 6
Sn1 Zn3 Ce2 61.746(16) . 6
Zn1 Zn3 Ce2 57.91(2) 14_556 6
Zn1 Zn3 Ce2 91.16(2) 5 6
Zn1 Zn3 Ce2 166.346(11) 5_455 6
Zn1 Zn3 Ce2 114.85(2) 14_456 6
Ce1 Zn3 Ce2 118.254(16) . 6
Ce2 Zn3 Ce2 123.49(3) 5_455 6
Zn2 Zn3 Ce2 138.547(14) 2_565 5
Zn2 Zn3 Ce2 64.63(2) 9_565 5
Sn1 Zn3 Ce2 61.746(16) . 5
Zn1 Zn3 Ce2 91.16(2) 14_556 5
Zn1 Zn3 Ce2 57.91(2) 5 5
Zn1 Zn3 Ce2 114.85(2) 5_455 5
Zn1 Zn3 Ce2 166.346(11) 14_456 5
Ce1 Zn3 Ce2 118.254(16) . 5
Ce2 Zn3 Ce2 76.58(2) 5_455 5
Ce2 Zn3 Ce2 77.52(2) 6 5
Zn2 Zn3 Ce2 64.63(2) 2_565 6_455
Zn2 Zn3 Ce2 138.547(14) 9_565 6_455
Sn1 Zn3 Ce2 61.746(16) . 6_455
Zn1 Zn3 Ce2 114.85(2) 14_556 6_455
Zn1 Zn3 Ce2 166.346(11) 5 6_455
Zn1 Zn3 Ce2 91.16(2) 5_455 6_455
Zn1 Zn3 Ce2 57.91(2) 14_456 6_455
Ce1 Zn3 Ce2 118.254(16) . 6_455
Ce2 Zn3 Ce2 77.52(2) 5_455 6_455
Ce2 Zn3 Ce2 76.58(2) 6 6_455
Ce2 Zn3 Ce2 123.49(3) 5 6_455

loop_
_geom_bond_atom_site_label_1
_geom_bond_atom_site_label_2
_geom_bond_distance
_geom_bond_site_symmetry_2
Ce1 Zn1 3.1679(8) 5_455
Ce1 Zn1 3.1679(8) 14_456
Ce1 Zn1 3.1679(8) 14_556
Ce1 Zn1 3.1679(8) 5
Ce1 Zn3 3.1798(15) .
Ce1 Zn2 3.2066(8) 14_556
Ce1 Zn2 3.2066(8) 5_455
Ce1 Zn2 3.2066(8) 14_456
Ce1 Zn2 3.2066(8) 5
Ce1 Zn1 3.2769(12) 2_565
Ce1 Zn1 3.2769(12) 9_565
Ce1 Zn2 3.3457(11) 9_565
Ce2 Zn1 3.2388(12) 9
Ce2 Zn1 3.2388(12) .
Ce2 Sn1 3.3350(7) 13_455
Ce2 Sn1 3.3350(7) 5_545
Ce2 Sn1 3.3350(7) 13
Ce2 Sn1 3.3350(7) 5_445
Ce2 Zn2 3.4386(9) 13
Ce2 Zn2 3.4386(9) 5_445
Ce2 Zn2 3.4386(9) 13_455
Ce2 Zn2 3.4386(9) 5_545
Ce2 Zn3 3.6351(8) 13_455
Ce2 Zn3 3.6351(8) 5_545
Sn1 Zn3 2.6531(14) .
Sn1 Zn2 2.7002(10) 10_556
Sn1 Zn2 2.7002(10) .
Sn1 Ce2 3.3350(7) 6
Sn1 Ce2 3.3350(7) 5_455
Sn1 Ce2 3.3350(7) 6_455
Sn1 Ce2 3.3350(7) 5
Sn1 Ce1 3.3546(9) 5_445
Sn1 Ce1 3.3546(9) 5_545
Zn1 Zn2 2.5682(8) 13_455
Zn1 Zn2 2.5682(8) 13
Zn1 Zn1 2.5836(15) 10_556
Zn1 Zn2 2.7685(13) .
Zn1 Zn3 2.9334(9) 5_545
Zn1 Zn3 2.9334(9) 5_445
Zn1 Ce1 3.1679(8) 5_545
Zn1 Ce1 3.1679(8) 5_445
Zn1 Ce1 3.2769(12) 9_565
Zn2 Zn1 2.5682(8) 13_455
Zn2 Zn1 2.5682(8) 13
Zn2 Zn3 2.5761(10) 9_565
Zn2 Ce1 3.2065(8) 5_545
Zn2 Ce1 3.2065(8) 5_445
Zn2 Ce1 3.3457(11) 9_565
Zn2 Ce2 3.4386(9) 5
Zn2 Ce2 3.4386(9) 5_455
Zn3 Zn2 2.5761(10) 2_565
Zn3 Zn2 2.5761(10) 9_565
Zn3 Zn1 2.9334(9) 14_556
Zn3 Zn1 2.9334(9) 5
Zn3 Zn1 2.9334(9) 5_455
Zn3 Zn1 2.9334(9) 14_456
Zn3 Ce2 3.6351(8) 5_455
Zn3 Ce2 3.6351(8) 6
Zn3 Ce2 3.6351(8) 5
Zn3 Ce2 3.6351(8) 6_455
